data_2016786
loop_
_publ_author_name
'Rub\<ci\'c, Mirta'
'Dilovi\'c, Ivica'
'Cindri\'c, Marina'
'Matkovi\'c-\<Calogovi\'c, Dubravka'

_publ_section_title
;
 Two thiosemicarbazones derived from salicylaldehyde: very specific
 hydrogen-bonding interactions of the N---H&#x00B7;&#x00B7;&#x00B7;S=C
 type
;
_journal_coeditor_code AV3157
_journal_issue 10
_journal_name_full 'Acta Crystallographica Section C'
_journal_page_first o570
_journal_page_last o573
_journal_paper_doi 10.1107/S0108270108029016
_journal_volume 64
_journal_year 2008
_chemical_formula_iupac 'C14 H13 N3 O S'
_chemical_formula_moiety 'C14 H13 N3 O S'
_chemical_formula_sum 'C14 H13 N3 O S'
_chemical_formula_weight 271.34
_chemical_name_common 'salicylaldehyde 4-phenylthiosemicarbazone'
_chemical_name_systematic
;
salicylaldehyde 4-phenylthiosemicarbazone
;
_space_group_IT_number 2
_symmetry_cell_setting triclinic
_symmetry_space_group_name_Hall '-P 1'
_symmetry_space_group_name_H-M 'P -1'
_atom_sites_solution_hydrogens geom
_atom_sites_solution_primary direct
_atom_sites_solution_secondary difmap
_audit_creation_method SHELXL97
_cell_angle_alpha 75.251(5)
_cell_angle_beta 65.652(2)
_cell_angle_gamma 81.539(2)
_cell_formula_units_Z 4
_cell_length_a 10.6328(3)
_cell_length_b 11.1114(3)
_cell_length_c 12.8839(10)
_cell_measurement_reflns_used 13724
_cell_measurement_temperature 293(2)
_cell_measurement_theta_max 34.8225
_cell_measurement_theta_min 3.8220
_cell_volume 1339.56(12)
_computing_cell_refinement 'CrysAlis RED (Oxford Diffraction, 2003)'
_computing_data_collection 'CrysAlis CCD (Oxford Diffraction, 2003)'
_computing_data_reduction 'CrysAlis RED (Oxford Diffraction, 2003)'
_computing_molecular_graphics 'ORTEP-3 (Farrugia, 1997) and Mercury (Macrae <i>et al.</i>,  2006)'
_computing_publication_material 'PLATON (Spek, 2003)'
_computing_structure_refinement 'SHELXL97 (Sheldrick, 2008)'
_computing_structure_solution 'SHELXS97 (Sheldrick, 2008)'
_diffrn_ambient_temperature 293(2)
_diffrn_measured_fraction_theta_full 0.989
_diffrn_measured_fraction_theta_max 0.989
_diffrn_measurement_device_type 'Oxford Diffraction Xcalibur CCD'
_diffrn_measurement_method \w
_diffrn_radiation_monochromator graphite
_diffrn_radiation_source 'fine-focus sealed tube'
_diffrn_radiation_type MoK\a
_diffrn_radiation_wavelength 0.71073
_diffrn_reflns_av_R_equivalents 0.0119
_diffrn_reflns_av_sigmaI/netI 0.0109
_diffrn_reflns_limit_h_max 12
_diffrn_reflns_limit_h_min -12
_diffrn_reflns_limit_k_max 13
_diffrn_reflns_limit_k_min -13
_diffrn_reflns_limit_l_max 15
_diffrn_reflns_limit_l_min -13
_diffrn_reflns_number 14306
_diffrn_reflns_theta_full 25.00
_diffrn_reflns_theta_max 25.00
_diffrn_reflns_theta_min 3.83
_exptl_absorpt_coefficient_mu 0.236
_exptl_absorpt_correction_T_max 0.936
_exptl_absorpt_correction_T_min 0.856
_exptl_absorpt_correction_type analytical
_exptl_absorpt_process_details '(CrysAlis RED; Oxford Diffraction, 2003)'
_exptl_crystal_colour colourless
_exptl_crystal_density_diffrn 1.345
_exptl_crystal_density_method 'not measured'
_exptl_crystal_description prismatic
_exptl_crystal_F_000 568
_exptl_crystal_size_max 0.79
_exptl_crystal_size_mid 0.59
_exptl_crystal_size_min 0.20
_refine_diff_density_max 0.148
_refine_diff_density_min -0.198
_refine_ls_extinction_method none
_refine_ls_goodness_of_fit_ref 1.031
_refine_ls_hydrogen_treatment constr
_refine_ls_matrix_type full
_refine_ls_number_parameters 345
_refine_ls_number_reflns 4676
_refine_ls_number_restraints 0
_refine_ls_restrained_S_all 1.031
_refine_ls_R_factor_all 0.0352
_refine_ls_R_factor_gt 0.0307
_refine_ls_shift/su_max 0.001
_refine_ls_shift/su_mean 0.000
_refine_ls_structure_factor_coef Fsqd
_refine_ls_weighting_details 'calc w = 1/[\s^2^(Fo^2^)+(0.0380P)^2^+0.3482P] where P=(Fo^2^+2Fc^2^)/3'
_refine_ls_weighting_scheme calc
_refine_ls_wR_factor_gt 0.0761
_refine_ls_wR_factor_ref 0.0786
_reflns_number_gt 4184
_reflns_number_total 4676
_reflns_threshold_expression I>2\s(I)
_cod_data_source_file av3157.cif
_cod_data_source_block I
_cod_database_code 2016786
_cod_database_fobs_code 2016786

loop_
_symmetry_equiv_pos_as_xyz
'x, y, z'
'-x, -y, -z'

loop_
_atom_site_type_symbol
_atom_site_label
_atom_site_fract_x
_atom_site_fract_y
_atom_site_fract_z
_atom_site_U_iso_or_equiv
_atom_site_adp_type
_atom_site_calc_flag
_atom_site_refinement_flags
_atom_site_occupancy
C C11 0.57661(13) 0.79953(12) 0.39556(11) 0.0371(3) Uani d . 1
C C12 0.38367(14) 0.79827(13) 0.69151(12) 0.0396(3) Uani d . 1
H H12 0.4426 0.8482 0.6971 0.048 Uiso calc R 1
C C13 0.26358(14) 0.75380(13) 0.79479(11) 0.0390(3) Uani d . 1
C C14 0.15581(15) 0.69642(14) 0.79333(12) 0.0448(3) Uani d . 1
C C15 0.04261(17) 0.65928(16) 0.89493(14) 0.0541(4) Uani d . 1
H H15 -0.0289 0.6219 0.8929 0.065 Uiso calc R 1
C C16 0.03510(18) 0.67723(16) 0.99887(14) 0.0579(4) Uani d . 1
H H16 -0.0416 0.6522 1.0670 0.070 Uiso calc R 1
C C17 0.14072(19) 0.73219(17) 1.00292(13) 0.0597(4) Uani d . 1
H H17 0.1360 0.7432 1.0736 0.072 Uiso calc R 1
C C18 0.25273(17) 0.77046(15) 0.90198(13) 0.0501(4) Uani d . 1
H H18 0.3231 0.8084 0.9050 0.060 Uiso calc R 1
C C19 0.52114(14) 0.70249(13) 0.26887(12) 0.0412(3) Uani d . 1
C C110 0.62569(16) 0.61911(16) 0.22067(14) 0.0546(4) Uani d . 1
H H110 0.6883 0.5852 0.2550 0.066 Uiso calc R 1
C C111 0.6362(2) 0.58653(17) 0.12048(16) 0.0662(5) Uani d . 1
H H111 0.7069 0.5311 0.0867 0.079 Uiso calc R 1
C C112 0.5424(2) 0.63580(19) 0.07068(15) 0.0674(5) Uani d . 1
H H112 0.5487 0.6123 0.0043 0.081 Uiso calc R 1
C C113 0.43998(19) 0.71922(18) 0.11876(14) 0.0628(5) Uani d . 1
H H113 0.3772 0.7528 0.0845 0.075 Uiso calc R 1
C C114 0.42906(16) 0.75399(15) 0.21795(13) 0.0487(4) Uani d . 1
H H114 0.3601 0.8116 0.2499 0.058 Uiso calc R 1
N N11 0.49815(12) 0.72982(12) 0.37811(10) 0.0443(3) Uani d . 1
H H11N 0.4276 0.6986 0.4378 0.053 Uiso calc R 1
N N12 0.53128(11) 0.82126(11) 0.50405(10) 0.0406(3) Uani d . 1
H H12N 0.5781 0.8673 0.5182 0.049 Uiso calc R 1
N N13 0.41248(11) 0.77191(11) 0.59270(9) 0.0386(3) Uani d . 1
O O1 0.15616(12) 0.67825(14) 0.69303(10) 0.0675(4) Uani d . 1
H H1O 0.2316 0.6950 0.6400 0.101 Uiso calc R 1
S S1 0.72434(4) 0.86032(4) 0.29361(3) 0.04948(12) Uani d . 1
C C21 -0.15678(13) 0.89188(12) 0.56879(11) 0.0363(3) Uani d . 1
C C22 0.00350(13) 0.67580(12) 0.39304(11) 0.0368(3) Uani d . 1
H H22 -0.0584 0.6939 0.3565 0.044 Uiso calc R 1
C C23 0.10949(13) 0.57819(12) 0.36235(11) 0.0342(3) Uani d . 1
C C24 0.21183(13) 0.54659(12) 0.40808(11) 0.0370(3) Uani d . 1
C C25 0.31164(14) 0.45392(13) 0.37349(13) 0.0460(3) Uani d . 1
H H25 0.3789 0.4328 0.4045 0.055 Uiso calc R 1
C C26 0.31156(16) 0.39288(14) 0.29318(14) 0.0509(4) Uani d . 1
H H26 0.3801 0.3317 0.2691 0.061 Uiso calc R 1
C C27 0.21119(16) 0.42124(14) 0.24788(13) 0.0496(4) Uani d . 1
H H27 0.2114 0.3790 0.1941 0.059 Uiso calc R 1
C C28 0.11097(15) 0.51243(13) 0.28288(12) 0.0420(3) Uani d . 1
H H28 0.0426 0.5308 0.2530 0.050 Uiso calc R 1
C C29 -0.12202(14) 0.91015(12) 0.74222(11) 0.0371(3) Uani d . 1
C C210 -0.25224(16) 0.89519(15) 0.82987(14) 0.0511(4) Uani d . 1
H H210 -0.3211 0.8638 0.8188 0.061 Uiso calc R 1
C C211 -0.27949(18) 0.92724(16) 0.93415(14) 0.0595(4) Uani d . 1
H H211 -0.3673 0.9178 0.9934 0.071 Uiso calc R 1
C C212 -0.1778(2) 0.97295(16) 0.95089(14) 0.0603(4) Uani d . 1
H H212 -0.1965 0.9936 1.0215 0.072 Uiso calc R 1
C C213 -0.04887(19) 0.98809(16) 0.86358(14) 0.0576(4) Uani d . 1
H H213 0.0196 1.0199 0.8748 0.069 Uiso calc R 1
C C214 -0.01993(16) 0.95638(13) 0.75878(13) 0.0446(3) Uani d . 1
H H214 0.0679 0.9662 0.6998 0.054 Uiso calc R 1
N N21 -0.08594(12) 0.86846(11) 0.63721(10) 0.0408(3) Uani d . 1
H H21N -0.0105 0.8234 0.6156 0.049 Uiso calc R 1
N N22 -0.11577(11) 0.82821(10) 0.48379(10) 0.0389(3) Uani d . 1
H H22N -0.1579 0.8442 0.4370 0.047 Uiso calc R 1
N N23 -0.00950(11) 0.73849(10) 0.46782(9) 0.0351(2) Uani d . 1
O O2 0.21752(10) 0.60625(11) 0.48570(9) 0.0519(3) Uani d . 1
H H2O 0.1509 0.6558 0.5029 0.078 Uiso calc R 1
S S2 -0.29168(4) 0.99553(4) 0.58034(4) 0.05216(12) Uani d . 1

loop_
_atom_site_aniso_label
_atom_site_aniso_U_11
_atom_site_aniso_U_22
_atom_site_aniso_U_33
_atom_site_aniso_U_12
_atom_site_aniso_U_13
_atom_site_aniso_U_23
C11 0.0352(7) 0.0416(7) 0.0377(7) 0.0042(5) -0.0193(6) -0.0084(6)
C12 0.0394(7) 0.0455(7) 0.0396(7) 0.0028(6) -0.0211(6) -0.0118(6)
C13 0.0423(7) 0.0418(7) 0.0363(7) 0.0027(6) -0.0190(6) -0.0109(6)
C14 0.0456(8) 0.0543(8) 0.0408(8) 0.0003(6) -0.0205(6) -0.0165(6)
C15 0.0502(9) 0.0627(10) 0.0512(9) -0.0130(7) -0.0178(7) -0.0128(7)
C16 0.0625(10) 0.0623(10) 0.0401(8) -0.0157(8) -0.0114(7) -0.0036(7)
C17 0.0745(11) 0.0728(11) 0.0341(8) -0.0144(9) -0.0196(8) -0.0119(7)
C18 0.0578(9) 0.0592(9) 0.0406(8) -0.0110(7) -0.0228(7) -0.0124(7)
C19 0.0390(7) 0.0468(8) 0.0372(7) -0.0094(6) -0.0097(6) -0.0129(6)
C110 0.0465(9) 0.0595(10) 0.0556(9) 0.0001(7) -0.0144(7) -0.0195(8)
C111 0.0679(11) 0.0625(11) 0.0577(10) -0.0073(9) -0.0030(9) -0.0301(9)
C112 0.0834(13) 0.0781(12) 0.0431(9) -0.0297(11) -0.0133(9) -0.0223(9)
C113 0.0672(11) 0.0811(12) 0.0471(9) -0.0179(9) -0.0267(8) -0.0098(9)
C114 0.0471(8) 0.0547(9) 0.0451(8) -0.0045(7) -0.0175(7) -0.0118(7)
N11 0.0367(6) 0.0599(8) 0.0368(6) -0.0097(5) -0.0094(5) -0.0159(5)
N12 0.0352(6) 0.0530(7) 0.0374(6) -0.0032(5) -0.0160(5) -0.0125(5)
N13 0.0345(6) 0.0473(6) 0.0354(6) 0.0035(5) -0.0160(5) -0.0103(5)
O1 0.0509(7) 0.1168(11) 0.0488(6) -0.0156(7) -0.0181(5) -0.0371(7)
S1 0.0430(2) 0.0681(3) 0.0388(2) -0.01540(17) -0.01489(16) -0.00862(17)
C21 0.0359(7) 0.0354(7) 0.0393(7) -0.0017(5) -0.0146(6) -0.0110(6)
C22 0.0367(7) 0.0406(7) 0.0353(7) 0.0003(5) -0.0161(6) -0.0098(6)
C23 0.0336(7) 0.0355(7) 0.0306(6) -0.0030(5) -0.0094(5) -0.0071(5)
C24 0.0341(7) 0.0416(7) 0.0345(7) -0.0051(5) -0.0107(5) -0.0097(5)
C25 0.0369(7) 0.0462(8) 0.0543(9) 0.0028(6) -0.0192(7) -0.0103(7)
C26 0.0451(8) 0.0424(8) 0.0606(10) 0.0066(6) -0.0140(7) -0.0198(7)
C27 0.0550(9) 0.0468(8) 0.0494(8) 0.0019(7) -0.0166(7) -0.0235(7)
C28 0.0453(8) 0.0451(8) 0.0399(7) -0.0010(6) -0.0189(6) -0.0131(6)
C29 0.0416(7) 0.0354(7) 0.0367(7) 0.0003(5) -0.0170(6) -0.0100(5)
C210 0.0453(8) 0.0578(9) 0.0524(9) -0.0088(7) -0.0131(7) -0.0227(7)
C211 0.0588(10) 0.0633(10) 0.0464(9) -0.0089(8) -0.0037(8) -0.0205(8)
C212 0.0838(12) 0.0606(10) 0.0424(8) -0.0094(9) -0.0242(9) -0.0183(7)
C213 0.0693(11) 0.0644(10) 0.0520(9) -0.0166(8) -0.0310(9) -0.0144(8)
C214 0.0475(8) 0.0465(8) 0.0411(8) -0.0095(6) -0.0188(6) -0.0050(6)
N21 0.0361(6) 0.0501(7) 0.0426(6) 0.0081(5) -0.0187(5) -0.0209(5)
N22 0.0399(6) 0.0418(6) 0.0402(6) 0.0079(5) -0.0207(5) -0.0147(5)
N23 0.0331(6) 0.0366(6) 0.0342(6) 0.0010(4) -0.0115(5) -0.0098(5)
O2 0.0424(6) 0.0719(7) 0.0555(6) 0.0082(5) -0.0258(5) -0.0326(6)
S2 0.0526(2) 0.0511(2) 0.0677(3) 0.01951(17) -0.0352(2) -0.03039(19)

loop_
_atom_type_symbol
_atom_type_description
_atom_type_scat_dispersion_real
_atom_type_scat_dispersion_imag
_atom_type_scat_source
C C 0.0033 0.0016 'International Tables Vol C Tables 4.2.6.8 and 6.1.1.4'
H H 0.0000 0.0000 'International Tables Vol C Tables 4.2.6.8 and 6.1.1.4'
N N 0.0061 0.0033 'International Tables Vol C Tables 4.2.6.8 and 6.1.1.4'
O O 0.0106 0.0060 'International Tables Vol C Tables 4.2.6.8 and 6.1.1.4'
S S 0.1246 0.1234 'International Tables Vol C Tables 4.2.6.8 and 6.1.1.4'

loop_
_geom_angle_atom_site_label_1
_geom_angle_atom_site_label_2
_geom_angle_atom_site_label_3
_geom_angle
N11 C11 N12 116.32(12)
N11 C11 S1 124.73(10)
N12 C11 S1 118.95(10)
N13 C12 C13 122.93(13)
N13 C12 H12 118.5
C13 C12 H12 118.5
C18 C13 C14 117.73(13)
C18 C13 C12 118.56(13)
C14 C13 C12 123.70(12)
O1 C14 C15 117.54(13)
O1 C14 C13 121.92(13)
C15 C14 C13 120.51(13)
C16 C15 C14 120.26(15)
C16 C15 H15 119.9
C14 C15 H15 119.9
C15 C16 C17 120.37(15)
C15 C16 H16 119.8
C17 C16 H16 119.8
C18 C17 C16 119.56(14)
C18 C17 H17 120.2
C16 C17 H17 120.2
C17 C18 C13 121.54(14)
C17 C18 H18 119.2
C13 C18 H18 119.2
C114 C19 C110 120.78(14)
C114 C19 N11 117.98(13)
C110 C19 N11 121.04(13)
C19 C110 C111 119.08(16)
C19 C110 H110 120.5
C111 C110 H110 120.5
C112 C111 C110 120.31(17)
C112 C111 H111 119.8
C110 C111 H111 119.8
C113 C112 C111 120.00(16)
C113 C112 H112 120.0
C111 C112 H112 120.0
C112 C113 C114 120.44(17)
C112 C113 H113 119.8
C114 C113 H113 119.8
C19 C114 C113 119.36(15)
C19 C114 H114 120.3
C113 C114 H114 120.3
C11 N11 C19 125.71(12)
C11 N11 H11N 117.1
C19 N11 H11N 117.1
C11 N12 N13 122.03(11)
C11 N12 H12N 119.0
N13 N12 H12N 119.0
C12 N13 N12 115.18(11)
C14 O1 H1O 109.5
N21 C21 N22 117.08(12)
N21 C21 S2 125.10(10)
N22 C21 S2 117.82(10)
N23 C22 C23 123.47(12)
N23 C22 H22 118.3
C23 C22 H22 118.3
C28 C23 C24 118.09(12)
C28 C23 C22 118.70(12)
C24 C23 C22 123.22(12)
O2 C24 C25 118.02(12)
O2 C24 C23 121.65(12)
C25 C24 C23 120.32(12)
C26 C25 C24 119.99(13)
C26 C25 H25 120.0
C24 C25 H25 120.0
C25 C26 C27 120.82(14)
C25 C26 H26 119.6
C27 C26 H26 119.6
C28 C27 C26 119.39(14)
C28 C27 H27 120.3
C26 C27 H27 120.3
C27 C28 C23 121.38(13)
C27 C28 H28 119.3
C23 C28 H28 119.3
C214 C29 C210 120.21(13)
C214 C29 N21 118.24(12)
C210 C29 N21 121.32(12)
C29 C210 C211 119.46(14)
C29 C210 H210 120.3
C211 C210 H210 120.3
C212 C211 C210 120.38(15)
C212 C211 H211 119.8
C210 C211 H211 119.8
C213 C212 C211 119.98(15)
C213 C212 H212 120.0
C211 C212 H212 120.0
C212 C213 C214 120.34(15)
C212 C213 H213 119.8
C214 C213 H213 119.8
C29 C214 C213 119.61(14)
C29 C214 H214 120.2
C213 C214 H214 120.2
C21 N21 C29 126.94(11)
C21 N21 H21N 116.5
C29 N21 H21N 116.5
C21 N22 N23 123.14(11)
C21 N22 H22N 118.4
N23 N22 H22N 118.4
C22 N23 N22 114.62(11)
C24 O2 H2O 109.5

loop_
_geom_bond_atom_site_label_1
_geom_bond_atom_site_label_2
_geom_bond_distance
_geom_bond_publ_flag
C11 N11 1.3341(17) y
C11 N12 1.3515(17) y
C11 S1 1.6758(14) y
C12 N13 1.2816(17) y
C12 C13 1.447(2) y
C12 H12 0.9300 ?
C13 C18 1.3955(19) ?
C13 C14 1.400(2) y
C14 O1 1.3563(17) y
C14 C15 1.380(2) ?
C15 C16 1.372(2) ?
C15 H15 0.9300 ?
C16 C17 1.380(2) ?
C16 H16 0.9300 ?
C17 C18 1.371(2) ?
C17 H17 0.9300 ?
C18 H18 0.9300 ?
C19 C114 1.375(2) ?
C19 C110 1.379(2) ?
C19 N11 1.4300(17) y
C110 C111 1.385(2) ?
C110 H110 0.9300 ?
C111 C112 1.376(3) ?
C111 H111 0.9300 ?
C112 C113 1.367(3) ?
C112 H112 0.9300 ?
C113 C114 1.383(2) ?
C113 H113 0.9300 ?
C114 H114 0.9300 ?
N11 H11N 0.8600 ?
N12 N13 1.3770(16) y
N12 H12N 0.8600 ?
O1 H1O 0.8200 ?
C21 N21 1.3361(17) y
C21 N22 1.3416(17) y
C21 S2 1.6827(13) y
C22 N23 1.2790(17) y
C22 C23 1.4470(18) y
C22 H22 0.9300 ?
C23 C28 1.3953(18) ?
C23 C24 1.4019(18) y
C24 O2 1.3575(16) y
C24 C25 1.3810(19) ?
C25 C26 1.374(2) ?
C25 H25 0.9300 ?
C26 C27 1.378(2) ?
C26 H26 0.9300 ?
C27 C28 1.373(2) ?
C27 H27 0.9300 ?
C28 H28 0.9300 ?
C29 C214 1.3779(19) ?
C29 C210 1.379(2) ?
C29 N21 1.4251(17) y
C210 C211 1.381(2) ?
C210 H210 0.9300 ?
C211 C212 1.372(2) ?
C211 H211 0.9300 ?
C212 C213 1.369(2) ?
C212 H212 0.9300 ?
C213 C214 1.382(2) ?
C213 H213 0.9300 ?
C214 H214 0.9300 ?
N21 H21N 0.8600 ?
N22 N23 1.3764(15) y
N22 H22N 0.8600 ?
O2 H2O 0.8200 ?

loop_
_geom_hbond_atom_site_label_D
_geom_hbond_atom_site_label_H
_geom_hbond_atom_site_label_A
_geom_hbond_site_symmetry_A
_geom_hbond_distance_DH
_geom_hbond_distance_HA
_geom_hbond_distance_DA
_geom_hbond_angle_DHA
N11 H11N O2 . 0.86 2.37 3.0881(16) 140.7
O1 H1O N13 . 0.82 2.01 2.7252(16) 144.9
N21 H21N O1 . 0.86 2.56 3.2806(18) 142.4
O2 H2O N23 . 0.82 1.98 2.6984(14) 145.9
N12 H12N S2 1_655 0.86 2.58 3.4391(12) 174.8
N22 H22N S1 1_455 0.86 2.59 3.4398(11) 172.0

loop_
_cod_related_entry_id
_cod_related_entry_database
_cod_related_entry_code
1 ChemSpider 12925813
